data_2240008
loop_
_publ_author_name
'Cai, Wen-Juan'
'Liu, Bo'
'Liu, Feng-Yi'
'Kou, Jun-Feng'

_publ_section_title
;
 Crystal structure of
 bis(5-chloro-9,10-anthraquinone-1-carboxylato-\k<i>O</i>)tetraaquacobalt(II)
 dihydrate
;
_journal_issue 10
_journal_name_full 'Acta Crystallographica Section E'
_journal_page_first m357
_journal_page_last m358
_journal_paper_doi 10.1107/S1600536814020972
_journal_volume 70
_journal_year 2014
_chemical_formula_iupac '[Co (C15 H6 Cl O4)2 (H2 O)4] , 2H2 O'
_chemical_formula_moiety 'C30 H20 Cl2 Co O12, 2(H2 O)'
_chemical_formula_sum 'C30 H24 Cl2 Co O14'
_chemical_formula_weight 738.32
_chemical_name_systematic
;
Bis(5-chloro-9,10-anthraquinone-1-carboxylato-\k<i>O</i>)tetraaquacobalt(II)
dihydrate
;
_space_group_IT_number 2
_symmetry_cell_setting triclinic
_symmetry_space_group_name_Hall '-P 1'
_symmetry_space_group_name_H-M 'P -1'
_atom_sites_solution_hydrogens geom
_atom_sites_solution_primary direct
_atom_sites_solution_secondary difmap
_audit_creation_method SHELXL-97
_cell_angle_alpha 73.97(3)
_cell_angle_beta 88.86(3)
_cell_angle_gamma 73.35(3)
_cell_formula_units_Z 1
_cell_length_a 6.8655(14)
_cell_length_b 8.1623(16)
_cell_length_c 14.285(3)
_cell_measurement_reflns_used 25
_cell_measurement_temperature 293(2)
_cell_measurement_theta_max 24.99
_cell_measurement_theta_min 3.10
_cell_volume 735.6(3)
_computing_cell_refinement 'CrystalStructure (Rigaku/MSC, 2006)'
_computing_data_collection
;
CrystalStructure (Rigaku/MSC, 2006)
;
_computing_data_reduction 'CrystalStructure (Rigaku/MSC, 2006)'
_computing_molecular_graphics
;
DIAMOND (Brandenburg, 1999)
;
_computing_publication_material
;
SHELXTL (Sheldrick, 2008)
;
_computing_structure_refinement
;
SHELXL97 (Sheldrick, 2008)
;
_computing_structure_solution
;
SHELXS97 (Sheldrick, 2008)
;
_diffrn_ambient_temperature 293(2)
_diffrn_measured_fraction_theta_full 0.986
_diffrn_measured_fraction_theta_max 0.986
_diffrn_measurement_device_type 'Rigaku MM007-HF CCD (Saturn 724+)'
_diffrn_measurement_method '\w scans at fixed \c = 45\%'
_diffrn_radiation_monochromator Confocal
_diffrn_radiation_source 'rotating anode'
_diffrn_radiation_type MoK\a
_diffrn_radiation_wavelength 0.71073
_diffrn_reflns_av_R_equivalents 0.0410
_diffrn_reflns_av_sigmaI/netI 0.0499
_diffrn_reflns_limit_h_max 8
_diffrn_reflns_limit_h_min -7
_diffrn_reflns_limit_k_max 10
_diffrn_reflns_limit_k_min -10
_diffrn_reflns_limit_l_max 18
_diffrn_reflns_limit_l_min -18
_diffrn_reflns_number 7246
_diffrn_reflns_theta_full 27.48
_diffrn_reflns_theta_max 27.48
_diffrn_reflns_theta_min 3.10
_diffrn_standards_decay_% 0
_diffrn_standards_interval_count 150
_diffrn_standards_number 2
_exptl_absorpt_coefficient_mu 0.840
_exptl_absorpt_correction_T_max 0.8703
_exptl_absorpt_correction_T_min 0.8367
_exptl_absorpt_correction_type multi-scan
_exptl_absorpt_process_details
;
(<i>ABSCOR</i>; Higashi, 1995)
;
_exptl_crystal_colour red
_exptl_crystal_density_diffrn 1.667
_exptl_crystal_density_method 'not measured'
_exptl_crystal_description block
_exptl_crystal_F_000 377
_exptl_crystal_size_max 0.22
_exptl_crystal_size_mid 0.19
_exptl_crystal_size_min 0.17
_refine_diff_density_max 0.585
_refine_diff_density_min -0.643
_refine_ls_extinction_method none
_refine_ls_goodness_of_fit_ref 1.115
_refine_ls_hydrogen_treatment mixed
_refine_ls_matrix_type full
_refine_ls_number_parameters 235
_refine_ls_number_reflns 3329
_refine_ls_number_restraints 9
_refine_ls_restrained_S_all 1.114
_refine_ls_R_factor_all 0.0841
_refine_ls_R_factor_gt 0.0520
_refine_ls_shift/su_max 0.000
_refine_ls_shift/su_mean 0.000
_refine_ls_structure_factor_coef Fsqd
_refine_ls_weighting_details 'calc w=1/[\s^2^(Fo^2^)+(0.0859P)^2^+0.2785P] where P=(Fo^2^+2Fc^2^)/3'
_refine_ls_weighting_scheme calc
_refine_ls_wR_factor_gt 0.1351
_refine_ls_wR_factor_ref 0.1789
_reflns_number_gt 2171
_reflns_number_total 3329
_reflns_threshold_expression >2sigma(I)
_cod_data_source_file pj2015sup1.cf
_cod_data_source_block I
_cod_database_code 2240008
_cod_database_fobs_code 2240008

loop_
_symmetry_equiv_pos_as_xyz
'x, y, z'
'-x, -y, -z'

loop_
_atom_site_type_symbol
_atom_site_label
_atom_site_fract_x
_atom_site_fract_y
_atom_site_fract_z
_atom_site_U_iso_or_equiv
_atom_site_adp_type
_atom_site_calc_flag
_atom_site_refinement_flags
_atom_site_occupancy
_atom_site_symmetry_multiplicity
Co Co1 0.5000 0.0000 0.5000 0.0521(3) Uani d S 1 2
O O1 0.2123(5) 0.3055(4) 1.0202(2) 0.0734(8) Uani d . 1 1
O O2 0.2651(4) -0.0771(3) 0.76542(19) 0.0618(7) Uani d . 1 1
O O3 0.3637(4) 0.1703(3) 0.58318(18) 0.0565(6) Uani d . 1 1
O O4 0.0299(4) 0.1985(4) 0.5694(2) 0.0631(7) Uani d . 1 1
O O5 0.4564(6) -0.2191(4) 0.6077(2) 0.0798(10) Uani d D 1 1
H H5A 0.431(8) -0.222(7) 0.663(3) 0.101(9) Uiso d D 1 1
H H5B 0.469(8) -0.317(5) 0.607(4) 0.101(9) Uiso d D 1 1
O O6 0.2118(5) 0.0420(4) 0.4326(2) 0.0664(8) Uani d D 1 1
H H6A 0.181(8) -0.050(6) 0.442(4) 0.101(9) Uiso d D 1 1
H H6B 0.141(7) 0.079(7) 0.474(3) 0.101(9) Uiso d D 1 1
O O7 0.6143(6) 0.4206(5) 0.6095(3) 0.0832(9) Uani d D 1 1
H H7A 0.724(7) 0.371(10) 0.591(6) 0.16(2) Uiso d D 1 1
H H7B 0.527(8) 0.385(10) 0.594(6) 0.16(2) Uiso d D 1 1
C C1 0.1499(5) 0.3019(5) 0.6896(3) 0.0497(8) Uani d . 1 1
C C2 0.0846(6) 0.4864(5) 0.6614(3) 0.0624(10) Uani d . 1 1
H H2 0.0601 0.5482 0.5955 0.075 Uiso calc R 1 1
C C3 0.0552(7) 0.5804(5) 0.7312(3) 0.0666(11) Uani d . 1 1
H H3 0.0103 0.7043 0.7116 0.080 Uiso calc R 1 1
C C4 0.0924(6) 0.4908(5) 0.8284(3) 0.0590(10) Uani d . 1 1
H H4 0.0715 0.5541 0.8746 0.071 Uiso calc R 1 1
C C5 0.2727(5) -0.0750(5) 1.0984(3) 0.0506(8) Uani d . 1 1
C C6 0.3092(5) -0.2598(5) 1.1281(3) 0.0583(9) Uani d . 1 1
H H6 0.3266 -0.3212 1.1942 0.070 Uiso calc R 1 1
C C7 0.3193(6) -0.3514(5) 1.0589(3) 0.0619(10) Uani d . 1 1
H H7 0.3390 -0.4738 1.0783 0.074 Uiso calc R 1 1
C C8 0.3001(6) -0.2605(5) 0.9614(3) 0.0562(9) Uani d . 1 1
H H8 0.3107 -0.3230 0.9152 0.067 Uiso calc R 1 1
C C9 0.2065(5) 0.2169(5) 0.9648(3) 0.0508(8) Uani d . 1 1
C C10 0.2436(5) 0.0117(5) 0.8235(3) 0.0466(8) Uani d . 1 1
C C11 0.1858(5) 0.2093(5) 0.7891(3) 0.0476(8) Uani d . 1 1
C C12 0.1613(5) 0.3057(5) 0.8584(3) 0.0482(8) Uani d . 1 1
C C13 0.2495(5) 0.0193(5) 1.0001(2) 0.0459(8) Uani d . 1 1
C C14 0.2651(5) -0.0773(5) 0.9307(3) 0.0477(8) Uani d . 1 1
C C15 0.1838(6) 0.2122(5) 0.6087(3) 0.0525(8) Uani d . 1 1
Cl Cl1 0.25829(17) 0.02230(15) 1.19317(7) 0.0696(3) Uani d . 1 1

loop_
_atom_site_aniso_label
_atom_site_aniso_U_11
_atom_site_aniso_U_22
_atom_site_aniso_U_33
_atom_site_aniso_U_12
_atom_site_aniso_U_13
_atom_site_aniso_U_23
Co1 0.0629(5) 0.0479(4) 0.0531(4) -0.0121(3) 0.0195(3) -0.0316(3)
O1 0.106(2) 0.0652(17) 0.0646(17) -0.0219(16) 0.0088(16) -0.0472(14)
O2 0.0817(18) 0.0561(14) 0.0632(16) -0.0195(13) 0.0199(13) -0.0434(12)
O3 0.0627(15) 0.0581(15) 0.0598(15) -0.0146(12) 0.0214(12) -0.0389(12)
O4 0.0655(16) 0.0728(18) 0.0649(16) -0.0171(14) 0.0081(13) -0.0453(14)
O5 0.121(3) 0.0548(16) 0.0705(19) -0.0255(17) 0.0424(19) -0.0311(15)
O6 0.0744(19) 0.0636(17) 0.0722(19) -0.0160(14) 0.0169(14) -0.0419(15)
O7 0.083(2) 0.065(2) 0.104(3) -0.0127(17) 0.012(2) -0.0370(18)
C1 0.0487(18) 0.0543(19) 0.055(2) -0.0088(15) 0.0092(15) -0.0359(16)
C2 0.076(3) 0.054(2) 0.058(2) -0.0064(19) 0.0075(19) -0.0311(18)
C3 0.082(3) 0.050(2) 0.073(3) -0.0062(19) 0.009(2) -0.0377(19)
C4 0.067(2) 0.056(2) 0.066(2) -0.0103(18) 0.0129(19) -0.0445(19)
C5 0.0410(17) 0.065(2) 0.056(2) -0.0157(16) 0.0121(15) -0.0355(17)
C6 0.054(2) 0.063(2) 0.062(2) -0.0151(18) 0.0108(17) -0.0269(18)
C7 0.061(2) 0.055(2) 0.075(3) -0.0146(18) 0.0123(19) -0.0302(19)
C8 0.055(2) 0.058(2) 0.070(2) -0.0168(17) 0.0136(18) -0.0410(19)
C9 0.0468(18) 0.058(2) 0.061(2) -0.0128(15) 0.0140(16) -0.0421(17)
C10 0.0423(17) 0.0548(19) 0.057(2) -0.0143(15) 0.0128(15) -0.0385(16)
C11 0.0428(17) 0.0524(18) 0.060(2) -0.0111(15) 0.0124(15) -0.0387(16)
C12 0.0446(17) 0.0546(19) 0.058(2) -0.0133(15) 0.0136(15) -0.0384(16)
C13 0.0394(16) 0.0551(19) 0.0528(19) -0.0117(14) 0.0112(14) -0.0332(16)
C14 0.0404(16) 0.0548(19) 0.059(2) -0.0126(15) 0.0102(15) -0.0346(16)
C15 0.065(2) 0.0494(19) 0.0489(19) -0.0108(17) 0.0078(17) -0.0300(15)
Cl1 0.0773(7) 0.0832(7) 0.0594(6) -0.0203(6) 0.0136(5) -0.0419(5)

loop_
_atom_type_symbol
_atom_type_description
_atom_type_scat_dispersion_real
_atom_type_scat_dispersion_imag
_atom_type_scat_source
C C 0.0033 0.0016 'International Tables Vol C Tables 4.2.6.8 and 6.1.1.4'
H H 0.0000 0.0000 'International Tables Vol C Tables 4.2.6.8 and 6.1.1.4'
O O 0.0106 0.0060 'International Tables Vol C Tables 4.2.6.8 and 6.1.1.4'
Cl Cl 0.1484 0.1585 'International Tables Vol C Tables 4.2.6.8 and 6.1.1.4'
Co Co 0.3494 0.9721 'International Tables Vol C Tables 4.2.6.8 and 6.1.1.4'

loop_
_geom_angle_atom_site_label_1
_geom_angle_atom_site_label_2
_geom_angle_atom_site_label_3
_geom_angle_site_symmetry_1
_geom_angle_site_symmetry_3
_geom_angle
O3 Co1 O3 2_656 . 180.00(10)
O3 Co1 O5 2_656 2_656 90.64(11)
O3 Co1 O5 . 2_656 89.36(11)
O3 Co1 O5 2_656 . 89.36(11)
O3 Co1 O5 . . 90.64(11)
O5 Co1 O5 2_656 . 180.0
O3 Co1 O6 2_656 2_656 89.78(11)
O3 Co1 O6 . 2_656 90.22(11)
O5 Co1 O6 2_656 2_656 89.38(15)
O5 Co1 O6 . 2_656 90.62(15)
O3 Co1 O6 2_656 . 90.22(11)
O3 Co1 O6 . . 89.78(11)
O5 Co1 O6 2_656 . 90.62(15)
O5 Co1 O6 . . 89.38(15)
O6 Co1 O6 2_656 . 180.0
C15 O3 Co1 . . 130.3(2)
Co1 O5 H5A . . 126(4)
Co1 O5 H5B . . 131(4)
H5A O5 H5B . . 103(4)
Co1 O6 H6A . . 112(4)
Co1 O6 H6B . . 98(4)
H6A O6 H6B . . 96(4)
H7A O7 H7B . . 110(5)
C2 C1 C11 . . 119.5(3)
C2 C1 C15 . . 116.7(3)
C11 C1 C15 . . 123.8(3)
C1 C2 C3 . . 120.6(4)
C1 C2 H2 . . 119.7
C3 C2 H2 . . 119.7
C4 C3 C2 . . 120.2(4)
C4 C3 H3 . . 119.9
C2 C3 H3 . . 119.9
C3 C4 C12 . . 120.3(3)
C3 C4 H4 . . 119.8
C12 C4 H4 . . 119.8
C13 C5 C6 . . 121.2(3)
C13 C5 Cl1 . . 124.1(3)
C6 C5 Cl1 . . 114.7(3)
C7 C6 C5 . . 119.8(4)
C7 C6 H6 . . 120.1
C5 C6 H6 . . 120.1
C8 C7 C6 . . 119.7(4)
C8 C7 H7 . . 120.1
C6 C7 H7 . . 120.1
C7 C8 C14 . . 121.2(3)
C7 C8 H8 . . 119.4
C14 C8 H8 . . 119.4
O1 C9 C12 . . 119.7(3)
O1 C9 C13 . . 121.8(3)
C12 C9 C13 . . 118.4(3)
O2 C10 C11 . . 120.9(3)
O2 C10 C14 . . 120.3(3)
C11 C10 C14 . . 118.7(3)
C1 C11 C12 . . 119.4(3)
C1 C11 C10 . . 121.7(3)
C12 C11 C10 . . 118.9(3)
C4 C12 C11 . . 120.0(3)
C4 C12 C9 . . 117.6(3)
C11 C12 C9 . . 122.4(3)
C5 C13 C14 . . 118.0(3)
C5 C13 C9 . . 123.2(3)
C14 C13 C9 . . 118.8(3)
C8 C14 C13 . . 120.1(3)
C8 C14 C10 . . 117.9(3)
C13 C14 C10 . . 122.1(3)
O4 C15 O3 . . 126.6(3)
O4 C15 C1 . . 117.3(3)
O3 C15 C1 . . 115.9(3)

loop_
_geom_bond_atom_site_label_1
_geom_bond_atom_site_label_2
_geom_bond_site_symmetry_2
_geom_bond_distance
Co1 O3 2_656 2.083(2)
Co1 O3 . 2.083(2)
Co1 O5 2_656 2.104(3)
Co1 O5 . 2.104(3)
Co1 O6 2_656 2.113(3)
Co1 O6 . 2.113(3)
O1 C9 . 1.219(4)
O2 C10 . 1.225(4)
O3 C15 . 1.259(4)
O4 C15 . 1.253(4)
O5 H5A . 0.81(3)
O5 H5B . 0.78(3)
O6 H6A . 0.82(3)
O6 H6B . 0.82(3)
O7 H7A . 0.82(3)
O7 H7B . 0.80(4)
C1 C2 . 1.385(5)
C1 C11 . 1.402(5)
C1 C15 . 1.511(4)
C2 C3 . 1.395(5)
C2 H2 . 0.9300
C3 C4 . 1.369(6)
C3 H3 . 0.9300
C4 C12 . 1.390(5)
C4 H4 . 0.9300
C5 C13 . 1.390(5)
C5 C6 . 1.397(5)
C5 Cl1 . 1.737(3)
C6 C7 . 1.385(5)
C6 H6 . 0.9300
C7 C8 . 1.373(6)
C7 H7 . 0.9300
C8 C14 . 1.387(5)
C8 H8 . 0.9300
C9 C12 . 1.487(5)
C9 C13 . 1.492(5)
C10 C11 . 1.485(5)
C10 C14 . 1.493(5)
C11 C12 . 1.405(4)
C13 C14 . 1.412(4)

loop_
_geom_hbond_atom_site_label_D
_geom_hbond_atom_site_label_H
_geom_hbond_atom_site_label_A
_geom_hbond_site_symmetry_A
_geom_hbond_distance_DH
_geom_hbond_distance_HA
_geom_hbond_distance_DA
_geom_hbond_angle_DHA
O7 H7B O3 . 0.80(4) 2.37(5) 3.121(5) 157(8)
O7 H7A O4 1_655 0.82(3) 2.24(4) 3.049(4) 169(8)
O6 H6B O4 . 0.82(3) 1.92(3) 2.717(4) 164(5)
O6 H6A O4 2_556 0.82(3) 2.17(4) 2.916(4) 152(6)
O5 H5B O7 1_545 0.78(3) 2.08(4) 2.821(4) 159(5)
O5 H5A O2 . 0.81(3) 2.22(4) 2.932(4) 147(5)

loop_
_geom_torsion_atom_site_label_1
_geom_torsion_atom_site_label_2
_geom_torsion_atom_site_label_3
_geom_torsion_atom_site_label_4
_geom_torsion_site_symmetry_1
_geom_torsion
O3 Co1 O3 C15 2_656 -1E1(10)
O5 Co1 O3 C15 2_656 115.4(3)
O5 Co1 O3 C15 . -64.6(3)
O6 Co1 O3 C15 2_656 -155.2(3)
O6 Co1 O3 C15 . 24.8(3)
C11 C1 C2 C3 . 0.3(6)
C15 C1 C2 C3 . -178.1(4)
C1 C2 C3 C4 . 0.5(7)
C2 C3 C4 C12 . 0.5(6)
C13 C5 C6 C7 . -1.1(6)
Cl1 C5 C6 C7 . 178.6(3)
C5 C6 C7 C8 . 2.1(6)
C6 C7 C8 C14 . -1.7(6)
C2 C1 C11 C12 . -2.1(5)
C15 C1 C11 C12 . 176.1(3)
C2 C1 C11 C10 . 176.2(3)
C15 C1 C11 C10 . -5.6(5)
O2 C10 C11 C1 . 1.2(5)
C14 C10 C11 C1 . -175.8(3)
O2 C10 C11 C12 . 179.5(3)
C14 C10 C11 C12 . 2.5(5)
C3 C4 C12 C11 . -2.4(6)
C3 C4 C12 C9 . 177.6(4)
C1 C11 C12 C4 . 3.2(5)
C10 C11 C12 C4 . -175.2(3)
C1 C11 C12 C9 . -176.8(3)
C10 C11 C12 C9 . 4.8(5)
O1 C9 C12 C4 . -11.0(5)
C13 C9 C12 C4 . 170.7(3)
O1 C9 C12 C11 . 169.1(3)
C13 C9 C12 C11 . -9.3(5)
C6 C5 C13 C14 . -0.3(5)
Cl1 C5 C13 C14 . 180.0(2)
C6 C5 C13 C9 . 178.8(3)
Cl1 C5 C13 C9 . -0.9(5)
O1 C9 C13 C5 . 8.6(5)
C12 C9 C13 C5 . -173.1(3)
O1 C9 C13 C14 . -172.2(3)
C12 C9 C13 C14 . 6.1(5)
C7 C8 C14 C13 . 0.3(6)
C7 C8 C14 C10 . -179.3(3)
C5 C13 C14 C8 . 0.8(5)
C9 C13 C14 C8 . -178.5(3)
C5 C13 C14 C10 . -179.7(3)
C9 C13 C14 C10 . 1.1(5)
O2 C10 C14 C8 . -3.0(5)
C11 C10 C14 C8 . 174.0(3)
O2 C10 C14 C13 . 177.4(3)
C11 C10 C14 C13 . -5.6(5)
Co1 O3 C15 O4 . -20.4(6)
Co1 O3 C15 C1 . 165.0(2)
C2 C1 C15 O4 . -80.0(5)
C11 C1 C15 O4 . 101.7(4)
C2 C1 C15 O3 . 95.1(4)
C11 C1 C15 O3 . -83.2(4)
